data_1502078
loop_
_publ_author_name
'Pierre, Cathleen'
'Baudoin, Olivier'

_publ_section_title
;
 Synthesis of polycyclic molecules by double C(sp2)-H/C(sp3)-H arylations
 with a single palladium catalyst.
;
_journal_issue 7
_journal_name_full 'Organic letters'
_journal_page_first 1816
_journal_page_last 1819
_journal_paper_doi 10.1021/ol200329e
_journal_volume 13
_journal_year 2011
_chemical_formula_moiety 'C18 H18 N2 O2 S1'
_chemical_formula_sum 'C18 H18 N2 O2 S'
_chemical_formula_weight 326.42
_space_group_IT_number 14
_symmetry_cell_setting monoclinic
_symmetry_space_group_name_Hall '-P 2ybc'
_symmetry_space_group_name_H-M 'P 1 21/c 1'
_atom_sites_solution_hydrogens geom
_atom_sites_solution_primary direct
_cell_angle_alpha 90
_cell_angle_beta 117.720(10)
_cell_angle_gamma 90
_cell_formula_units_Z 4
_cell_length_a 7.0978(8)
_cell_length_b 22.731(2)
_cell_length_c 11.178(2)
_cell_measurement_reflns_used 3655
_cell_measurement_temperature 110
_cell_measurement_theta_max 29.4646
_cell_measurement_theta_min 3.4216
_cell_volume 1596.5(4)
_computing_cell_refinement
;
CrysAlisPro, Oxford Diffraction Ltd.,
Version 1.171.34.44 (release 25-10-2010 CrysAlis171 .NET)
(compiled Oct 25 2010,18:11:34)
;
_computing_data_collection
;
CrysAlisPro, Oxford Diffraction Ltd.,
Version 1.171.34.44 (release 25-10-2010 CrysAlis171 .NET)
(compiled Oct 25 2010,18:11:34)
;
_computing_data_reduction
;
CrysAlisPro, Oxford Diffraction Ltd.,
Version 1.171.34.44 (release 25-10-2010 CrysAlis171 .NET)
(compiled Oct 25 2010,18:11:34)
;
_computing_molecular_graphics 'CAMERON (Watkin et al., 1996)'
_computing_publication_material 'CRYSTALS (Betteridge et al., 2003)'
_computing_structure_refinement 'CRYSTALS (Betteridge et al., 2003)'
_computing_structure_solution 'SIR97 (Altomare et al., 1999)'
_diffrn_ambient_temperature 110
_diffrn_detector_area_resol_mean 10.4685
_diffrn_measured_fraction_theta_full 0.996
_diffrn_measured_fraction_theta_max 0.848
_diffrn_measurement_device_type 'Xcalibur, Atlas, Gemini ultra'
_diffrn_measurement_method \w
_diffrn_radiation_monochromator graphite
_diffrn_radiation_source 'Enhance (Mo) X-ray Source'
_diffrn_radiation_type 'Mo K\a'
_diffrn_radiation_wavelength 0.7107
_diffrn_reflns_av_R_equivalents 0.048
_diffrn_reflns_limit_h_max 9
_diffrn_reflns_limit_h_min -9
_diffrn_reflns_limit_k_max 30
_diffrn_reflns_limit_k_min -26
_diffrn_reflns_limit_l_max 14
_diffrn_reflns_limit_l_min -8
_diffrn_reflns_number 7470
_diffrn_reflns_theta_full 26.281
_diffrn_reflns_theta_max 29.530
_diffrn_reflns_theta_min 3.428
_diffrn_standards_number 0
_exptl_absorpt_coefficient_mu 0.214
_exptl_absorpt_correction_T_max 1.00000
_exptl_absorpt_correction_T_min 0.14195
_exptl_absorpt_correction_type multi-scan
_exptl_absorpt_process_details
;
CrysAlisPro, Oxford Diffraction Ltd.,
Version 1.171.34.44 (release 25-10-2010 CrysAlis171 .NET)
(compiled Oct 25 2010,18:11:34)
Empirical absorption correction using spherical harmonics,
 implemented in SCALE3 ABSPACK scaling algorithm.
;
_exptl_crystal_colour yellow
_exptl_crystal_density_diffrn 1.358
_exptl_crystal_density_method 'not measured'
_exptl_crystal_description plate
_exptl_crystal_F_000 688
_exptl_crystal_size_max 0.643
_exptl_crystal_size_mid 0.500
_exptl_crystal_size_min 0.140
_refine_diff_density_max 0.73
_refine_diff_density_min -0.81
_refine_ls_extinction_method None
_refine_ls_goodness_of_fit_ref 1.0167
_refine_ls_hydrogen_treatment none
_refine_ls_matrix_type full
_refine_ls_number_parameters 208
_refine_ls_number_reflns 3775
_refine_ls_number_restraints 0
_refine_ls_R_factor_all 0.1103
_refine_ls_R_factor_gt 0.0919
_refine_ls_shift/su_max 0.0001297
_refine_ls_shift/su_mean 0.0000115
_refine_ls_structure_factor_coef Fsqd
_refine_ls_weighting_details
;
 Method, part 1, Chebychev polynomial, (Watkin, 1994, Prince, 1982) 
 [weight] = 1.0/[A~0~*T~0~(x)+A~1~*T~1~(x) ... +A~n-1~]*T~n-1~(x)] 
 where A~i~ are the Chebychev coefficients listed below and x= Fcalc/Fmax 
 Method = Robust Weighting (Prince, 1982) 
 W = [weight] * [1-(deltaF/6*sigmaF)^2^]^2^ 
 A~i~ are: 
 0.218E+04 0.322E+04 0.183E+04 618. 
;
_refine_ls_weighting_scheme calc
_refine_ls_wR_factor_all 0.2037
_refine_ls_wR_factor_gt 0.1943
_refine_ls_wR_factor_ref 0.2037
_reflns_limit_h_max 8
_reflns_limit_h_min -9
_reflns_limit_k_max 30
_reflns_limit_k_min 0
_reflns_limit_l_max 14
_reflns_limit_l_min 0
_reflns_number_gt 3000
_reflns_number_total 3775
_reflns_threshold_expression I>2.0\s(I)
_oxford_diffrn_Wilson_B_factor 0.00
_oxford_diffrn_Wilson_scale 0.00
_oxford_refine_ls_r_factor_ref 0.1103
_oxford_refine_ls_scale 4.76(12)
_oxford_reflns_number_all 3775
_oxford_reflns_threshold_expression_ref I>-10.0\s(I)
_cod_data_source_file ol200329e_si_001.cif
_cod_data_source_block 1
_cod_depositor_comments
;
The following automatic conversions were performed:

'_symmetry_cell_setting' value 'Monoclinic' changed to 'monoclinic'
according to /home/saulius/struct/CIF-dictionaries/cif_core.dic
dictionary named 'cif_core.dic' version 2.4.1 from 2010-06-29.

Automatic conversion script
Id: cif_fix_values 1715 2011-07-08 13:25:40Z adriana 
;
_cod_original_sg_symbol_H-M 'P 1 21/c 1 '
_cod_original_formula_sum 'C18 H18 N2 O2 S1'
_cod_database_code 1502078

loop_
_symmetry_equiv_pos_as_xyz
x,y,z
-x,-y,-z
-x,y+1/2,-z+1/2
x,-y+1/2,z+1/2

loop_
_atom_site_label
_atom_site_type_symbol
_atom_site_fract_x
_atom_site_fract_y
_atom_site_fract_z
_atom_site_U_iso_or_equiv
_atom_site_occupancy
_atom_site_adp_type
_atom_site_refinement_flags_posn
S1 S 0.19540(18) 0.63668(5) 0.04987(11) 0.0245 1.0000 Uani .
C2 C 0.2742(6) 0.56527(18) 0.1072(4) 0.0217 1.0000 Uani .
C3 C 0.3612(6) 0.56180(17) 0.2440(4) 0.0205 1.0000 Uani .
C4 C 0.3621(7) 0.61693(18) 0.3036(4) 0.0217 1.0000 Uani .
C5 C 0.2769(7) 0.66087(19) 0.2118(4) 0.0228 1.0000 Uani .
C6 C 0.2747(8) 0.71898(19) 0.2727(5) 0.0269 1.0000 Uani .
C7 C 0.3276(7) 0.70232(19) 0.4203(5) 0.0280 1.0000 Uani .
C8 C 0.4408(7) 0.64019(18) 0.4463(4) 0.0228 1.0000 Uani .
C9 C 0.3775(7) 0.59934(19) 0.5239(5) 0.0245 1.0000 Uani .
N10 N 0.3352(7) 0.56535(18) 0.5819(5) 0.0342 1.0000 Uani .
C11 C 0.6892(7) 0.6466(2) 0.5228(5) 0.0270 1.0000 Uani .
C12 C 0.7706(8) 0.6688(2) 0.6677(5) 0.0346 1.0000 Uani .
H122 H 0.9239 0.6727 0.7107 0.0521 1.0000 Uiso R
H123 H 0.7060 0.7063 0.6660 0.0517 1.0000 Uiso R
H121 H 0.7313 0.6407 0.7173 0.0519 1.0000 Uiso R
C13 C 0.8004(8) 0.5894(2) 0.5243(5) 0.0328 1.0000 Uani .
H133 H 0.9529 0.5946 0.5715 0.0491 1.0000 Uiso R
H131 H 0.7610 0.5598 0.5703 0.0491 1.0000 Uiso R
H132 H 0.7554 0.5763 0.4328 0.0490 1.0000 Uiso R
H111 H 0.7243 0.6754 0.4707 0.0321 1.0000 Uiso R
C14 C 0.1282(8) 0.7018(2) 0.4383(5) 0.0340 1.0000 Uani .
H141 H 0.1665 0.6917 0.5312 0.0508 1.0000 Uiso R
H142 H 0.0656 0.7407 0.4180 0.0509 1.0000 Uiso R
H143 H 0.0297 0.6730 0.3773 0.0508 1.0000 Uiso R
H71 H 0.4285 0.7313 0.4824 0.0333 1.0000 Uiso R
H62 H 0.3825 0.7451 0.2719 0.0322 1.0000 Uiso R
H61 H 0.1355 0.7380 0.2259 0.0323 1.0000 Uiso R
H31 H 0.4124 0.5269 0.2923 0.0252 1.0000 Uiso R
C15 C 0.2483(7) 0.51856(18) 0.0097(4) 0.0220 1.0000 Uani .
C16 C 0.3137(7) 0.46128(18) 0.0564(5) 0.0229 1.0000 Uani .
C17 C 0.2853(7) 0.41798(19) -0.0374(5) 0.0260 1.0000 Uani .
N18 N 0.3528(7) 0.35798(18) 0.0108(5) 0.0354 1.0000 Uani .
O19 O 0.2894(6) 0.31814(15) -0.0724(4) 0.0457 1.0000 Uani .
O20 O 0.4720(8) 0.35107(17) 0.1319(4) 0.0529 1.0000 Uani .
C21 C 0.1981(7) 0.4285(2) -0.1753(5) 0.0295 1.0000 Uani .
C22 C 0.1396(7) 0.4853(2) -0.2191(5) 0.0297 1.0000 Uani .
C23 C 0.1620(7) 0.5294(2) -0.1287(5) 0.0272 1.0000 Uani .
H231 H 0.1181 0.5677 -0.1618 0.0326 1.0000 Uiso R
H221 H 0.0844 0.4938 -0.3107 0.0361 1.0000 Uiso R
H211 H 0.1796 0.3980 -0.2367 0.0353 1.0000 Uiso R
H161 H 0.3744 0.4524 0.1480 0.0282 1.0000 Uiso R

loop_
_atom_site_aniso_label
_atom_site_aniso_U_11
_atom_site_aniso_U_22
_atom_site_aniso_U_33
_atom_site_aniso_U_23
_atom_site_aniso_U_13
_atom_site_aniso_U_12
S1 0.0294(5) 0.0172(5) 0.0238(5) 0.0029(4) 0.0097(4) 0.0031(4)
C2 0.0168(18) 0.0177(18) 0.028(2) 0.0030(16) 0.0078(16) -0.0005(15)
C3 0.024(2) 0.0145(17) 0.0211(19) 0.0015(15) 0.0086(16) 0.0038(15)
C4 0.024(2) 0.0158(18) 0.025(2) 0.0017(16) 0.0109(17) 0.0010(15)
C5 0.027(2) 0.0194(19) 0.023(2) 0.0017(16) 0.0119(17) -0.0002(16)
C6 0.040(3) 0.0178(19) 0.024(2) 0.0027(17) 0.0156(19) 0.0022(18)
C7 0.031(2) 0.0178(19) 0.030(2) -0.0023(17) 0.0100(19) -0.0002(17)
C8 0.025(2) 0.0185(19) 0.023(2) 0.0006(16) 0.0094(16) -0.0028(16)
C9 0.025(2) 0.021(2) 0.025(2) 0.0038(17) 0.0101(17) 0.0026(16)
N10 0.033(2) 0.027(2) 0.044(2) 0.0084(18) 0.0197(19) 0.0014(17)
C11 0.028(2) 0.027(2) 0.024(2) 0.0023(18) 0.0109(18) -0.0043(18)
C12 0.036(3) 0.033(3) 0.029(2) -0.001(2) 0.011(2) -0.008(2)
C13 0.026(2) 0.037(3) 0.034(3) 0.005(2) 0.013(2) 0.0027(19)
C14 0.037(3) 0.025(2) 0.040(3) -0.004(2) 0.018(2) 0.000(2)
C15 0.0199(19) 0.0204(19) 0.027(2) 0.0003(16) 0.0118(17) -0.0026(15)
C16 0.021(2) 0.022(2) 0.029(2) 0.0003(17) 0.0141(17) 0.0003(16)
C17 0.030(2) 0.0179(19) 0.035(2) -0.0044(17) 0.019(2) -0.0017(17)
N18 0.038(2) 0.0207(18) 0.051(3) 0.0001(18) 0.024(2) 0.0034(17)
O19 0.049(2) 0.0214(17) 0.061(3) -0.0103(17) 0.020(2) -0.0010(16)
O20 0.090(3) 0.0279(19) 0.044(2) 0.0101(17) 0.035(2) 0.020(2)
C21 0.030(2) 0.028(2) 0.031(2) -0.0082(19) 0.0146(19) -0.0065(18)
C22 0.028(2) 0.031(2) 0.025(2) -0.0070(18) 0.0073(18) 0.0029(18)
C23 0.029(2) 0.024(2) 0.027(2) 0.0027(18) 0.0113(18) 0.0029(17)

loop_
_atom_type_symbol
_atom_type_scat_dispersion_real
_atom_type_scat_dispersion_imag
_atom_type_scat_Cromer_Mann_a1
_atom_type_scat_Cromer_Mann_b1
_atom_type_scat_Cromer_Mann_a2
_atom_type_scat_Cromer_Mann_b2
_atom_type_scat_Cromer_Mann_a3
_atom_type_scat_Cromer_Mann_b3
_atom_type_scat_Cromer_Mann_a4
_atom_type_scat_Cromer_Mann_b4
_atom_type_scat_Cromer_Mann_c
_atom_type_scat_source
C 0.0033 0.0016 2.3100 20.8439 1.0200 10.2075 1.5886 0.5687 0.8650 51.6512 0.2156 'International Tables Vol C 4.2.6.8 and 6.1.1.4'
H 0.0000 0.0000 0.4930 10.5109 0.3229 26.1257 0.1402 3.1424 0.0408 57.7998 0.0030 'International Tables Vol C 4.2.6.8 and 6.1.1.4'
N 0.0061 0.0033 12.2126 0.0057 3.1322 9.8933 2.0125 28.9975 1.1663 0.5826 -11.5290 'International Tables Vol C 4.2.6.8 and 6.1.1.4'
O 0.0106 0.0060 3.0485 13.2771 2.2868 5.7011 1.5463 0.3239 0.8670 32.9089 0.2508 'International Tables Vol C 4.2.6.8 and 6.1.1.4'
S 0.1246 0.1234 6.9053 1.4679 5.2034 22.2151 1.4379 0.2536 1.5863 56.1720 0.8669 'International Tables Vol C 4.2.6.8 and 6.1.1.4'

loop_
_geom_angle_atom_site_label_1
_geom_angle_atom_site_label_2
_geom_angle_atom_site_label_3
_geom_angle
_geom_angle_publ_flag
C2 S1 C5 91.0(2) yes
S1 C2 C3 111.6(3) yes
S1 C2 C15 119.5(3) yes
C3 C2 C15 128.8(4) yes
C2 C3 C4 112.2(4) yes
C2 C3 H31 123.5 no
C4 C3 H31 124.4 no
C3 C4 C5 113.1(4) yes
C3 C4 C8 136.1(4) yes
C5 C4 C8 110.8(4) yes
S1 C5 C4 112.0(3) yes
S1 C5 C6 134.2(3) yes
C4 C5 C6 113.8(4) yes
C5 C6 C7 102.7(3) yes
C5 C6 H62 111.3 no
C7 C6 H62 110.8 no
C5 C6 H61 111.7 no
C7 C6 H61 111.1 no
H62 C6 H61 109.2 no
C6 C7 C8 105.3(4) yes
C6 C7 C14 111.2(4) yes
C8 C7 C14 113.2(4) yes
C6 C7 H71 108.8 no
C8 C7 H71 109.1 no
C14 C7 H71 109.2 no
C4 C8 C7 102.1(3) yes
C4 C8 C9 109.5(3) yes
C7 C8 C9 113.7(4) yes
C4 C8 C11 112.1(4) yes
C7 C8 C11 111.3(3) yes
C9 C8 C11 108.1(4) yes
C8 C9 N10 175.9(5) yes
C8 C11 C12 112.5(4) yes
C8 C11 C13 111.9(4) yes
C12 C11 C13 109.4(4) yes
C8 C11 H111 105.7 no
C12 C11 H111 109.5 no
C13 C11 H111 107.7 no
C11 C12 H122 109.8 no
C11 C12 H123 109.1 no
H122 C12 H123 110.1 no
C11 C12 H121 108.8 no
H122 C12 H121 109.5 no
H123 C12 H121 109.5 no
C11 C13 H133 110.2 no
C11 C13 H131 109.0 no
H133 C13 H131 108.9 no
C11 C13 H132 109.7 no
H133 C13 H132 110.5 no
H131 C13 H132 108.4 no
C7 C14 H141 109.2 no
C7 C14 H142 108.4 no
H141 C14 H142 109.7 no
C7 C14 H143 108.9 no
H141 C14 H143 110.1 no
H142 C14 H143 110.5 no
C2 C15 C16 119.3(4) yes
C2 C15 C23 122.2(4) yes
C16 C15 C23 118.5(4) yes
C15 C16 C17 118.2(4) yes
C15 C16 H161 121.1 no
C17 C16 H161 120.7 no
C16 C17 N18 118.5(4) yes
C16 C17 C21 123.5(4) yes
N18 C17 C21 118.0(4) yes
C17 N18 O19 118.0(4) yes
C17 N18 O20 117.7(4) yes
O19 N18 O20 124.3(4) yes
C17 C21 C22 117.5(4) yes
C17 C21 H211 121.5 no
C22 C21 H211 121.0 no
C21 C22 C23 120.6(5) yes
C21 C22 H221 119.4 no
C23 C22 H221 120.0 no
C15 C23 C22 121.6(4) yes
C15 C23 H231 119.6 no
C22 C23 H231 118.8 no

loop_
_geom_bond_atom_site_label_1
_geom_bond_atom_site_label_2
_geom_bond_distance
_geom_bond_publ_flag
S1 C2 1.739(4) yes
S1 C5 1.715(5) yes
C2 C3 1.360(6) yes
C2 C15 1.471(6) yes
C3 C4 1.418(5) yes
C3 H31 0.933 no
C4 C5 1.356(6) yes
C4 C8 1.519(6) yes
C5 C6 1.489(6) yes
C6 C7 1.559(6) yes
C6 H62 0.972 no
C6 H61 0.978 no
C7 C8 1.583(6) yes
C7 C14 1.520(7) yes
C7 H71 0.984 no
C8 C9 1.476(6) yes
C8 C11 1.568(6) yes
C9 N10 1.136(6) yes
C11 C12 1.530(6) yes
C11 C13 1.518(7) yes
C11 H111 0.981 no
C12 H122 0.968 no
C12 H123 0.963 no
C12 H121 0.968 no
C13 H133 0.966 no
C13 H131 0.964 no
C13 H132 0.966 no
C14 H141 0.970 no
C14 H142 0.969 no
C14 H143 0.969 no
C15 C16 1.399(6) yes
C15 C23 1.396(6) yes
C16 C17 1.383(6) yes
C16 H161 0.929 no
C17 N18 1.463(6) yes
C17 C21 1.389(7) yes
N18 O19 1.224(6) yes
N18 O20 1.228(6) yes
C21 C22 1.375(7) yes
C21 H211 0.940 no
C22 C23 1.380(6) yes
C22 H221 0.931 no
C23 H231 0.940 no
